data_4341561
loop_
_publ_author_name
'Lee, Dong Woo'
'Ok, Kang Min'

_publ_section_title
;
 New Polymorphs of Ternary Sodium Tellurium Oxides: Hydrothermal
 Synthesis, Structure Determination, and Characterization of \b-Na2Te4O9
 and Na2Te2O6&#x00B7;1.5H2O.
;
_journal_issue 19
_journal_name_full 'Inorganic chemistry'
_journal_page_first 10642
_journal_page_last 10648
_journal_paper_doi 10.1021/ic501739u
_journal_volume 53
_journal_year 2014
_chemical_formula_sum 'H6 Na4 O15 Te4'
_chemical_formula_weight 848.36
_chemical_name_systematic
;
 ?
;
_space_group_IT_number 15
_symmetry_cell_setting monoclinic
_symmetry_space_group_name_Hall '-C 2yc'
_symmetry_space_group_name_H-M 'C 1 2/c 1'
_atom_sites_solution_primary direct
_atom_sites_solution_secondary difmap
_cell_angle_alpha 90
_cell_angle_beta 99.429(11)
_cell_angle_gamma 90
_cell_formula_units_Z 4
_cell_length_a 8.9884(19)
_cell_length_b 14.3739(19)
_cell_length_c 10.387(3)
_cell_measurement_temperature 298.0(2)
_cell_volume 1323.9(5)
_computing_structure_refinement 'SHELXL-97 (Sheldrick, 1997)'
_diffrn_ambient_temperature 298.0(2)
_diffrn_measured_fraction_theta_full 0.967
_diffrn_measured_fraction_theta_max 0.967
_diffrn_measurement_device_type 'Bruker SMART BREEZE'
_diffrn_measurement_method CCD
_diffrn_radiation_monochromator graphite
_diffrn_radiation_type MoK\a
_diffrn_radiation_wavelength 0.71073
_diffrn_reflns_av_R_equivalents 0.06
_diffrn_reflns_av_unetI/netI 0.051
_diffrn_reflns_limit_h_max 11
_diffrn_reflns_limit_h_min -10
_diffrn_reflns_limit_k_max 16
_diffrn_reflns_limit_k_min -18
_diffrn_reflns_limit_l_max 13
_diffrn_reflns_limit_l_min -13
_diffrn_reflns_number 7741
_diffrn_reflns_theta_full 28.33
_diffrn_reflns_theta_max 28.33
_diffrn_reflns_theta_min 2.7
_exptl_absorpt_coefficient_mu 8.941
_exptl_absorpt_correction_T_max 0.82
_exptl_absorpt_correction_T_min 0.77
_exptl_absorpt_correction_type empirical
_exptl_absorpt_process_details
; 
 SADABS(Blessing, 1995) 
;
_exptl_crystal_colour Colorless
_exptl_crystal_density_diffrn 4.226
_exptl_crystal_density_method 'not measured'
_exptl_crystal_description Block
_exptl_crystal_F_000 1488
_exptl_crystal_size_max 0.032
_exptl_crystal_size_mid 0.025
_exptl_crystal_size_min 0.022
_refine_diff_density_max 0.951
_refine_diff_density_min -1.368
_refine_diff_density_rms 0.22
_refine_ls_extinction_coef 0.00027(4)
_refine_ls_extinction_expression Fc^*^=kFc[1+0.001xFc^2^\l^3^/sin(2\q)]^-1/4^
_refine_ls_extinction_method SHELXL
_refine_ls_goodness_of_fit_ref 0.954
_refine_ls_matrix_type full
_refine_ls_number_parameters 120
_refine_ls_number_reflns 1600
_refine_ls_number_restraints 1
_refine_ls_restrained_S_all 0.954
_refine_ls_R_factor_all 0.0384
_refine_ls_R_factor_gt 0.0259
_refine_ls_shift/su_max 0.001
_refine_ls_shift/su_mean 0
_refine_ls_structure_factor_coef Fsqd
_refine_ls_weighting_details 'calc w=1/[\s^2^(Fo^2^)+(0.0134P)^2^+0.0000P] where P=(Fo^2^+2Fc^2^)/3'
_refine_ls_weighting_scheme calc
_refine_ls_wR_factor_gt 0.0394
_refine_ls_wR_factor_ref 0.0417
_reflns_number_gt 1310
_reflns_number_total 1600
_reflns_threshold_expression >2s\(I)
_cod_data_source_file ic501739u_si_002.cif
_cod_data_source_block Na2Te2O6(H2O)1.5
_cod_depositor_comments
;
The following automatic conversions were performed:

'_symmetry_cell_setting' value 'Monoclinic' changed to 'monoclinic'
according to
/usr/data/users/saulius/crontab/automatic-downloads/current/ACS/lib/dictionaries/cif_core.dic
dictionary named 'cif_core.dic' version 2.4.2 from
2011-04-26.

'_exptl_absorpt_correction_type' value 'EMPIRICAL'
changed to 'empirical' according to
/usr/data/users/saulius/crontab/automatic-downloads/current/ACS/lib/dictionaries/cif_core.dic
dictionary named 'cif_core.dic' version 2.4.2 from 2011-04-26.

Automatic conversion script
Id: cif_fix_values 2827 2014-09-09 07:05:25Z andrius 
;
_cod_original_sg_symbol_H-M C2/c
_cod_database_code 4341561

loop_
_symmetry_equiv_pos_as_xyz
'x, y, z'
'-x, y, -z+1/2'
'x+1/2, y+1/2, z'
'-x+1/2, y+1/2, -z+1/2'
'-x, -y, -z'
'x, -y, z-1/2'
'-x+1/2, -y+1/2, -z'
'x+1/2, -y+1/2, z-1/2'

loop_
_atom_site_label
_atom_site_type_symbol
_atom_site_fract_x
_atom_site_fract_y
_atom_site_fract_z
_atom_site_U_iso_or_equiv
_atom_site_adp_type
_atom_site_occupancy
_atom_site_symmetry_multiplicity
_atom_site_calc_flag
_atom_site_refinement_flags
Te1 Te 0.23369(3) 0.16541(2) 0.58888(3) 0.01156(9) Uani 1 1 d .
Te2 Te 0.39504(3) 0.24014(2) 0.91469(3) 0.01482(10) Uani 1 1 d .
Na1 Na 0.1249(2) 0.06083(14) 0.89978(19) 0.0312(5) Uani 1 1 d .
Na2 Na 0 0.3089(2) 0.75 0.0374(8) Uani 1 2 d S
Na3 Na 0.5 0 0.5 0.112(2) Uani 1 2 d S
O1 O 0.1996(4) 0.0406(2) 0.5617(3) 0.0268(9) Uani 1 1 d .
O2 O 0.2527(3) 0.1607(2) 0.7730(3) 0.0169(8) Uani 1 1 d .
O3 O 0.0255(3) 0.1983(2) 0.5799(3) 0.0200(8) Uani 1 1 d .
O4 O 0.4500(3) 0.1438(2) 0.5908(3) 0.0165(7) Uani 1 1 d .
O5 O 0.2139(3) 0.1995(2) 0.4008(3) 0.0141(7) Uani 1 1 d .
O6 O 0.3113(3) 0.1678(2) 1.0328(3) 0.0194(8) Uani 1 1 d .
OW1 O 0.0617(7) -0.0410(4) 0.7341(7) 0.046(2) Uani 0.595(7) 1 d P
OW2 O 0.6746(8) -0.0496(4) 0.7067(6) 0.047(3) Uani 0.622(10) 1 d P
OW3 O 0 0.4639(8) 0.75 0.092(8) Uani 0.566(17) 2 d SP

loop_
_atom_site_aniso_label
_atom_site_aniso_U_11
_atom_site_aniso_U_22
_atom_site_aniso_U_33
_atom_site_aniso_U_23
_atom_site_aniso_U_13
_atom_site_aniso_U_12
Te1 0.01135(16) 0.01516(18) 0.00763(15) 0.00059(13) -0.00009(11) -0.00019(14)
Te2 0.01196(17) 0.0232(2) 0.00943(16) -0.00097(14) 0.00214(12) -0.00384(14)
Na1 0.0417(13) 0.0260(12) 0.0227(11) 0.0068(10) -0.0044(10) -0.0085(11)
Na2 0.043(2) 0.043(2) 0.0260(17) 0 0.0054(15) 0
Na3 0.110(4) 0.045(3) 0.150(5) -0.046(3) -0.073(3) 0.045(3)
O1 0.043(2) 0.015(2) 0.0183(18) 0.0007(16) -0.0059(16) -0.0102(18)
O2 0.0182(18) 0.028(2) 0.0028(14) 0.0015(14) -0.0023(13) -0.0094(16)
O3 0.0078(17) 0.034(2) 0.0176(18) 0.0054(16) 0.0009(14) 0.0000(16)
O4 0.0131(18) 0.0181(18) 0.0187(17) 0.0023(15) 0.0036(14) 0.0036(15)
O5 0.0189(18) 0.0141(17) 0.0083(15) -0.0002(13) -0.0006(14) -0.0002(15)
O6 0.0155(18) 0.034(2) 0.0096(16) 0.0049(16) 0.0033(14) -0.0085(17)
OW1 0.046(5) 0.043(4) 0.049(5) -0.007(4) 0.004(4) -0.010(4)
OW2 0.055(6) 0.044(4) 0.040(4) 0.007(4) 0.007(4) -0.006(4)
OW3 0.148(19) 0.048(9) 0.084(11) 0 0.026(10) 0

loop_
_atom_type_symbol
_atom_type_description
_atom_type_scat_dispersion_real
_atom_type_scat_dispersion_imag
_atom_type_scat_source
O O 0.0106 0.006 'International Tables Vol C Tables 4.2.6.8 and 6.1.1.4'
Na Na 0.0362 0.0249 'International Tables Vol C Tables 4.2.6.8 and 6.1.1.4'
Te Te -0.5308 1.6751 'International Tables Vol C Tables 4.2.6.8 and 6.1.1.4'

loop_
_geom_angle_atom_site_label_1
_geom_angle_atom_site_label_2
_geom_angle_atom_site_label_3
_geom_angle
_geom_angle_site_symmetry_1
_geom_angle_site_symmetry_3
O1 Te1 O2 96.08(14) . .
O1 Te1 O3 95.54(15) . .
O2 Te1 O3 89.07(13) . .
O1 Te1 O4 89.26(14) . .
O2 Te1 O4 93.39(13) . .
O3 Te1 O4 174.36(13) . .
O1 Te1 O5 95.96(13) . .
O2 Te1 O5 167.80(13) . .
O3 Te1 O5 87.82(13) . .
O4 Te1 O5 88.73(12) . .
O1 Te1 O5 172.50(13) . 7_556
O2 Te1 O5 89.95(12) . 7_556
O3 Te1 O5 89.01(13) . 7_556
O4 Te1 O5 85.91(12) . 7_556
O5 Te1 O5 78.22(13) . 7_556
O1 Te1 Te1 134.93(10) . 7_556
O2 Te1 Te1 128.96(10) . 7_556
O3 Te1 Te1 87.96(9) . 7_556
O4 Te1 Te1 86.55(9) . 7_556
O5 Te1 Te1 39.14(9) . 7_556
O5 Te1 Te1 39.07(8) 7_556 7_556
O1 Te1 Na2 122.93(12) . .
O2 Te1 Na2 60.46(10) . .
O3 Te1 Na2 39.84(10) . .
O4 Te1 Na2 138.35(9) . .
O5 Te1 Na2 110.75(9) . .
O5 Te1 Na2 64.08(9) 7_556 .
Te1 Te1 Na2 86.91(4) 7_556 .
O1 Te1 Na1 57.66(11) . 2_556
O2 Te1 Na1 83.36(10) . 2_556
O3 Te1 Na1 39.42(10) . 2_556
O4 Te1 Na1 145.96(9) . 2_556
O5 Te1 Na1 101.50(9) . 2_556
O5 Te1 Na1 127.81(9) 7_556 2_556
Te1 Te1 Na1 121.58(3) 7_556 2_556
Na2 Te1 Na1 67.83(5) . 2_556
O1 Te1 Na3 54.26(11) . .
O2 Te1 Na3 106.38(10) . .
O3 Te1 Na3 146.61(10) . .
O4 Te1 Na3 36.88(9) . .
O5 Te1 Na3 82.38(9) . .
O5 Te1 Na3 119.67(9) 7_556 .
Te1 Te1 Na3 103.522(17) 7_556 .
Na2 Te1 Na3 166.81(2) . .
Na1 Te1 Na3 111.82(3) 2_556 .
O6 Te2 O4 89.44(13) . 2_656
O6 Te2 O3 85.94(13) . 8_556
O4 Te2 O3 90.96(12) 2_656 8_556
O6 Te2 O2 83.88(12) . .
O4 Te2 O2 87.19(12) 2_656 .
O3 Te2 O2 169.66(12) 8_556 .
O6 Te2 O6 75.43(14) . 7_557
O4 Te2 O6 164.74(11) 2_656 7_557
O3 Te2 O6 86.07(11) 8_556 7_557
O2 Te2 O6 93.06(11) . 7_557
O6 Te2 Na1 91.80(10) . 7_557
O4 Te2 Na1 134.11(9) 2_656 7_557
O3 Te2 Na1 43.48(9) 8_556 7_557
O2 Te2 Na1 138.55(10) . 7_557
O6 Te2 Na1 46.42(8) 7_557 7_557
O6 Te2 Na1 43.11(10) . .
O4 Te2 Na1 88.28(9) 2_656 .
O3 Te2 Na1 129.04(9) 8_556 .
O2 Te2 Na1 40.78(9) . .
O6 Te2 Na1 82.05(8) 7_557 .
Na1 Te2 Na1 121.94(3) 7_557 .
O6 Te2 Na2 46.23(10) . 7_557
O4 Te2 Na2 79.17(9) 2_656 7_557
O3 Te2 Na2 42.01(10) 8_556 7_557
O2 Te2 Na2 127.72(9) . 7_557
O6 Te2 Na2 88.71(8) 7_557 7_557
Na1 Te2 Na2 69.27(6) 7_557 7_557
Na1 Te2 Na2 88.18(5) . 7_557
O6 Te2 Na3 55.04(10) . 2_656
O4 Te2 Na3 35.59(8) 2_656 2_656
O3 Te2 Na3 96.44(9) 8_556 2_656
O2 Te2 Na3 76.22(9) . 2_656
O6 Te2 Na3 129.92(7) 7_557 2_656
Na1 Te2 Na3 132.82(3) 7_557 2_656
Na1 Te2 Na3 57.87(4) . 2_656
Na2 Te2 Na3 63.55(5) 7_557 2_656
O1 Na1 OW1 99.0(2) 6_556 .
O1 Na1 O2 134.28(16) 6_556 .
OW1 Na1 O2 93.07(18) . .
O1 Na1 O3 124.55(14) 6_556 2_556
OW1 Na1 O3 121.3(2) . 2_556
O2 Na1 O3 83.25(12) . 2_556
O1 Na1 OW1 97.40(18) 6_556 2_556
OW1 Na1 OW1 29.1(3) . 2_556
O2 Na1 OW1 113.06(18) . 2_556
O3 Na1 OW1 101.22(17) 2_556 2_556
O1 Na1 O6 83.97(13) 6_556 .
OW1 Na1 O6 151.22(18) . .
O2 Na1 O6 66.10(11) . .
O3 Na1 O6 77.57(12) 2_556 .
OW1 Na1 O6 178.55(19) 2_556 .
O1 Na1 OW2 78.02(16) 6_556 2_656
OW1 Na1 OW2 54.7(2) . 2_656
O2 Na1 OW2 73.66(17) . 2_656
O3 Na1 OW2 155.90(18) 2_556 2_656
OW1 Na1 OW2 82.1(2) 2_556 2_656
O6 Na1 OW2 98.73(18) . 2_656
O1 Na1 Te2 98.96(10) 6_556 7_557
OW1 Na1 Te2 158.02(19) . 7_557
O2 Na1 Te2 83.28(9) . 7_557
O3 Na1 Te2 36.77(8) 2_556 7_557
OW1 Na1 Te2 135.03(16) 2_556 7_557
O6 Na1 Te2 44.04(8) . 7_557
OW2 Na1 Te2 142.37(16) 2_656 7_557
O1 Na1 Na3 57.00(10) 6_556 2_656
OW1 Na1 Na3 100.14(17) . 2_656
O2 Na1 Na3 77.54(10) . 2_656
O3 Na1 Na3 135.02(10) 2_556 2_656
OW1 Na1 Na3 123.70(15) 2_556 2_656
O6 Na1 Na3 57.49(9) . 2_656
OW2 Na1 Na3 46.47(14) 2_656 2_656
Te2 Na1 Na3 100.20(5) 7_557 2_656
O1 Na1 Te2 108.83(11) 6_556 .
OW1 Na1 Te2 126.32(16) . .
O2 Na1 Te2 35.76(7) . .
O3 Na1 Te2 77.90(9) 2_556 .
OW1 Na1 Te2 148.78(17) 2_556 .
O6 Na1 Te2 30.35(7) . .
OW2 Na1 Te2 87.04(16) 2_656 .
Te2 Na1 Te2 58.06(3) 7_557 .
Na3 Na1 Te2 62.84(4) 2_656 .
O1 Na1 Na1 136.92(10) 6_556 2_556
OW1 Na1 Na1 44.24(18) . 2_556
O2 Na1 Na1 78.81(9) . 2_556
O3 Na1 Na1 78.05(9) 2_556 2_556
OW1 Na1 Na1 39.57(15) 2_556 2_556
O6 Na1 Na1 139.08(9) . 2_556
OW2 Na1 Na1 90.54(15) 2_656 2_556
Te2 Na1 Na1 113.99(5) 7_557 2_556
Na3 Na1 Na1 135.32(9) 2_656 2_556
Te2 Na1 Na1 111.91(6) . 2_556
O1 Na1 Te1 114.14(11) 6_556 2_556
OW1 Na1 Te1 100.46(17) . 2_556
O2 Na1 Te1 106.56(10) . 2_556
O3 Na1 Te1 30.16(8) 2_556 2_556
OW1 Na1 Te1 74.66(14) 2_556 2_556
O6 Na1 Te1 104.36(10) . 2_556
OW2 Na1 Te1 154.76(15) 2_656 2_556
Te2 Na1 Te1 60.41(4) 7_557 2_556
Na3 Na1 Te1 158.72(6) 2_656 2_556
Te2 Na1 Te1 108.00(5) . 2_556
Na1 Na1 Te1 65.28(6) 2_556 2_556
OW3 Na2 O3 131.15(9) . .
OW3 Na2 O3 131.15(9) . 2_556
O3 Na2 O3 97.70(19) . 2_556
OW3 Na2 O6 82.62(10) . 8_455
O3 Na2 O6 65.09(10) . 8_455
O3 Na2 O6 126.18(13) 2_556 8_455
OW3 Na2 O6 82.62(10) . 7_557
O3 Na2 O6 126.18(13) . 7_557
O3 Na2 O6 65.09(10) 2_556 7_557
O6 Na2 O6 165.2(2) 8_455 7_557
OW3 Na2 OW2 39.92(16) . 3_455
O3 Na2 OW2 104.53(16) . 3_455
O3 Na2 OW2 139.33(16) 2_556 3_455
O6 Na2 OW2 94.22(17) 8_455 3_455
O6 Na2 OW2 74.30(15) 7_557 3_455
OW3 Na2 OW2 39.92(16) . 4_556
O3 Na2 OW2 139.33(16) . 4_556
O3 Na2 OW2 104.53(16) 2_556 4_556
O6 Na2 OW2 74.30(15) 8_455 4_556
O6 Na2 OW2 94.22(17) 7_557 4_556
OW2 Na2 OW2 79.8(3) 3_455 4_556
OW3 Na2 Te2 101.52(5) . 8_455
O3 Na2 Te2 35.73(7) . 8_455
O3 Na2 Te2 123.29(12) 2_556 8_455
O6 Na2 Te2 30.92(6) 8_455 8_455
O6 Na2 Te2 155.40(7) 7_557 8_455
OW2 Na2 Te2 93.20(14) 3_455 8_455
OW2 Na2 Te2 104.51(14) 4_556 8_455
OW3 Na2 Te2 101.52(5) . 7_557
O3 Na2 Te2 123.29(12) . 7_557
O3 Na2 Te2 35.73(7) 2_556 7_557
O6 Na2 Te2 155.40(7) 8_455 7_557
O6 Na2 Te2 30.92(6) 7_557 7_557
OW2 Na2 Te2 104.51(14) 3_455 7_557
OW2 Na2 Te2 93.20(14) 4_556 7_557
Te2 Na2 Te2 156.96(10) 8_455 7_557
OW3 Na2 Te1 125.49(4) . 2_556
O3 Na2 Te1 95.57(11) . 2_556
O3 Na2 Te1 30.56(7) 2_556 2_556
O6 Na2 Te1 97.54(8) 8_455 2_556
O6 Na2 Te1 91.03(7) 7_557 2_556
OW2 Na2 Te1 159.58(15) 3_455 2_556
OW2 Na2 Te1 87.32(15) 4_556 2_556
Te2 Na2 Te1 105.44(5) 8_455 2_556
Te2 Na2 Te1 60.13(3) 7_557 2_556
OW3 Na2 Te1 125.49(4) . .
O3 Na2 Te1 30.56(7) . .
O3 Na2 Te1 95.57(11) 2_556 .
O6 Na2 Te1 91.03(7) 8_455 .
O6 Na2 Te1 97.54(8) 7_557 .
OW2 Na2 Te1 87.32(15) 3_455 .
OW2 Na2 Te1 159.58(15) 4_556 .
Te2 Na2 Te1 60.13(3) 8_455 .
Te2 Na2 Te1 105.44(5) 7_557 .
Te1 Na2 Te1 109.03(8) 2_556 .
OW3 Na2 Na3 43.39(3) . 4_556
O3 Na2 Na3 172.49(10) . 4_556
O3 Na2 Na3 87.99(8) 2_556 4_556
O6 Na2 Na3 115.27(11) 8_455 4_556
O6 Na2 Na3 52.15(8) 7_557 4_556
OW2 Na2 Na3 68.02(15) 3_455 4_556
OW2 Na2 Na3 42.24(14) 4_556 4_556
Te2 Na2 Na3 142.50(8) 8_455 4_556
Te2 Na2 Na3 59.80(2) 7_557 4_556
Te1 Na2 Na3 91.815(17) 2_556 4_556
Te1 Na2 Na3 144.30(2) . 4_556
O4 Na3 O4 180 5_656 .
O4 Na3 OW2 92.30(17) 5_656 5_656
O4 Na3 OW2 87.70(17) . 5_656
O4 Na3 OW2 87.70(17) 5_656 .
O4 Na3 OW2 92.30(17) . .
OW2 Na3 OW2 180.0000(10) 5_656 .
O4 Na3 OW3 104.6(3) 5_656 3_545
O4 Na3 OW3 75.4(3) . 3_545
OW2 Na3 OW3 141.55(16) 5_656 3_545
OW2 Na3 OW3 38.45(16) . 3_545
O4 Na3 OW3 75.4(3) 5_656 7_556
O4 Na3 OW3 104.6(3) . 7_556
OW2 Na3 OW3 38.45(16) 5_656 7_556
OW2 Na3 OW3 141.55(16) . 7_556
OW3 Na3 OW3 180 3_545 7_556
O4 Na3 O1 59.54(9) 5_656 5_656
O4 Na3 O1 120.46(9) . 5_656
OW2 Na3 O1 109.50(17) 5_656 5_656
OW2 Na3 O1 70.50(17) . 5_656
OW3 Na3 O1 108.85(10) 3_545 5_656
OW3 Na3 O1 71.15(9) 7_556 5_656
O4 Na3 O1 120.46(9) 5_656 .
O4 Na3 O1 59.54(9) . .
OW2 Na3 O1 70.50(17) 5_656 .
OW2 Na3 O1 109.50(17) . .
OW3 Na3 O1 71.15(10) 3_545 .
OW3 Na3 O1 108.85(9) 7_556 .
O1 Na3 O1 180 5_656 .
O4 Na3 O6 59.09(9) 5_656 6
O4 Na3 O6 120.91(9) . 6
OW2 Na3 O6 92.24(15) 5_656 6
OW2 Na3 O6 87.76(15) . 6
OW3 Na3 O6 68.9(2) 3_545 6
OW3 Na3 O6 111.1(2) 7_556 6
O1 Na3 O6 114.99(8) 5_656 6
O1 Na3 O6 65.01(8) . 6
O4 Na3 O6 120.91(9) 5_656 2_656
O4 Na3 O6 59.09(9) . 2_656
OW2 Na3 O6 87.76(15) 5_656 2_656
OW2 Na3 O6 92.24(15) . 2_656
OW3 Na3 O6 111.1(2) 3_545 2_656
OW3 Na3 O6 68.9(2) 7_556 2_656
O1 Na3 O6 65.01(8) 5_656 2_656
O1 Na3 O6 114.99(8) . 2_656
O6 Na3 O6 180.00(7) 6 2_656
O4 Na3 Na1 95.84(8) 5_656 2_656
O4 Na3 Na1 84.16(8) . 2_656
OW2 Na3 Na1 128.05(15) 5_656 2_656
OW2 Na3 Na1 51.95(15) . 2_656
OW3 Na3 Na1 84.92(8) 3_545 2_656
OW3 Na3 Na1 95.08(8) 7_556 2_656
O1 Na3 Na1 39.90(7) 5_656 2_656
O1 Na3 Na1 140.10(7) . 2_656
O6 Na3 Na1 135.02(7) 6 2_656
O6 Na3 Na1 44.98(7) 2_656 2_656
O4 Na3 Na1 84.16(8) 5_656 6
O4 Na3 Na1 95.84(8) . 6
OW2 Na3 Na1 51.95(15) 5_656 6
OW2 Na3 Na1 128.05(15) . 6
OW3 Na3 Na1 95.08(8) 3_545 6
OW3 Na3 Na1 84.92(8) 7_556 6
O1 Na3 Na1 140.10(7) 5_656 6
O1 Na3 Na1 39.90(7) . 6
O6 Na3 Na1 44.98(7) 6 6
O6 Na3 Na1 135.03(7) 2_656 6
Na1 Na3 Na1 180 2_656 6
Te1 O1 Na1 140.61(17) . 6
Te1 O1 Na3 95.26(13) . .
Na1 O1 Na3 83.10(12) 6 .
Te1 O2 Te2 128.81(15) . .
Te1 O2 Na1 127.71(15) . .
Te2 O2 Na1 103.46(12) . .
Te1 O3 Te2 123.48(14) . 8_455
Te1 O3 Na2 109.60(14) . .
Te2 O3 Na2 102.26(14) 8_455 .
Te1 O3 Na1 110.43(15) . 2_556
Te2 O3 Na1 99.74(13) 8_455 2_556
Na2 O3 Na1 110.57(13) . 2_556
Te1 O4 Te2 126.24(15) . 2_656
Te1 O4 Na3 112.92(13) . .
Te2 O4 Na3 115.12(13) 2_656 .
Te1 O5 Te1 101.78(13) . 7_556
Te2 O6 Te2 104.57(14) . 7_557
Te2 O6 Na1 106.54(13) . .
Te2 O6 Na1 89.54(11) 7_557 .
Te2 O6 Na2 102.85(13) . 7_557
Te2 O6 Na2 98.54(11) 7_557 7_557
Na1 O6 Na2 146.41(15) . 7_557
Te2 O6 Na3 94.44(11) . 2_656
Te2 O6 Na3 159.49(12) 7_557 2_656
Na1 O6 Na3 77.54(10) . 2_656
Na2 O6 Na3 84.39(10) 7_557 2_656
OW1 OW1 Na1 85.4(5) 2_556 .
OW1 OW1 Na1 65.5(5) 2_556 2_556
Na1 OW1 Na1 96.2(2) . 2_556
OW3 OW2 Na3 74.0(3) 3_545 .
OW3 OW2 Na2 56.6(5) 3_545 3_545
Na3 OW2 Na2 93.3(2) . 3_545
OW3 OW2 Na1 136.5(5) 3_545 2_656
Na3 OW2 Na1 81.59(17) . 2_656
Na2 OW2 Na1 161.9(3) 3_545 2_656
OW2 OW3 OW2 167.0(9) 4_556 3_455
OW2 OW3 Na2 83.5(5) 4_556 .
OW2 OW3 Na2 83.5(5) 3_455 .
OW2 OW3 Na3 67.5(2) 4_556 4_556
OW2 OW3 Na3 115.3(2) 3_455 4_556
Na2 OW3 Na3 101.3(3) . 4_556
OW2 OW3 Na3 115.3(2) 4_556 3_455
OW2 OW3 Na3 67.5(2) 3_455 3_455
Na2 OW3 Na3 101.3(3) . 3_455
Na3 OW3 Na3 157.4(5) 4_556 3_455

loop_
_geom_bond_atom_site_label_1
_geom_bond_atom_site_label_2
_geom_bond_distance
_geom_bond_site_symmetry_2
Te1 O1 1.834(3) .
Te1 O2 1.893(3) .
Te1 O3 1.917(3) .
Te1 O4 1.966(3) .
Te1 O5 1.994(3) .
Te1 O5 1.997(3) 7_556
Te1 Te1 3.0962(7) 7_556
Te1 Na2 3.5519(19) .
Te1 Na1 3.576(2) 2_556
Te1 Na3 3.5999(11) .
Te2 O6 1.859(3) .
Te2 O4 1.971(3) 2_656
Te2 O3 2.108(3) 8_556
Te2 O2 2.119(3) .
Te2 O6 2.413(3) 7_557
Te2 Na1 3.470(2) 7_557
Te2 Na1 3.527(2) .
Te2 Na2 3.5272(11) 7_557
Te2 Na3 3.6491(11) 2_656
Na1 O1 2.244(4) 6_556
Na1 OW1 2.260(7) .
Na1 O2 2.369(4) .
Na1 O3 2.423(4) 2_556
Na1 OW1 2.475(7) 2_556
Na1 O6 2.514(4) .
Na1 OW2 2.765(7) 2_656
Na1 Te2 3.470(2) 7_557
Na1 Na3 3.473(2) 2_656
Na1 Na1 3.527(4) 2_556
Na1 Te1 3.576(2) 2_556
Na2 OW3 2.228(12) .
Na2 O3 2.416(4) .
Na2 O3 2.416(4) 2_556
Na2 O6 2.613(3) 8_455
Na2 O6 2.613(3) 7_557
Na2 OW2 2.652(7) 3_455
Na2 OW2 2.652(7) 4_556
Na2 Te2 3.5272(11) 8_455
Na2 Te2 3.5272(11) 7_557
Na2 Te1 3.5519(19) 2_556
Na2 Na3 3.780(2) 4_556
Na3 O4 2.346(3) 5_656
Na3 O4 2.346(3) .
Na3 OW2 2.545(6) 5_656
Na3 OW2 2.545(6) .
Na3 OW3 2.648(2) 3_545
Na3 OW3 2.648(2) 7_556
Na3 O1 2.934(4) 5_656
Na3 O1 2.934(4) .
Na3 O6 3.000(3) 6
Na3 O6 3.000(3) 2_656
Na3 Na1 3.473(2) 2_656
Na3 Na1 3.473(2) 6
O1 Na1 2.244(4) 6
O3 Te2 2.108(3) 8_455
O3 Na1 2.423(4) 2_556
O4 Te2 1.971(3) 2_656
O5 Te1 1.997(3) 7_556
O6 Te2 2.413(3) 7_557
O6 Na2 2.613(3) 7_557
O6 Na3 3.000(3) 2_656
OW1 OW1 1.208(11) 2_556
OW1 Na1 2.475(7) 2_556
OW2 OW3 1.713(7) 3_545
OW2 Na2 2.652(7) 3_545
OW2 Na1 2.765(7) 2_656
OW3 OW2 1.713(7) 4_556
OW3 OW2 1.713(7) 3_455
OW3 Na3 2.648(2) 4_556
OW3 Na3 2.648(2) 3_455
